data_7249392
loop_
_publ_author_name
'Figueroa, Laura P. R.'
'Carvalho, Renato'
'Almeida, Renata G.'
'Paz, Esther R. S.'
'Diogo, Emilay'
'Araujo, Maria Helena'
'de souza Borges, Warley'
'dos Santos Ramos, Victor Feliciano'
'Menna-Barreto, Rubem F. S.'
'Wood, James M.'
'Bower, John'
'da Silva J\'unior, Eufr\^anio N.'

_publ_section_title
;
 Generation and Capture of Naphthoquinonynes: A New Frontier in the
 Development of Trypanocidal Quinones via Aryne Chemistry
;
_journal_name_full 'RSC Medicinal Chemistry'
_journal_paper_doi 10.1039/D4MD00558A
_journal_year 2024
_chemical_formula_moiety 'C16 H19 N O2'
_chemical_formula_sum 'C16 H19 N O2'
_chemical_formula_weight 257.32
_chemical_melting_point ?
_space_group_crystal_system monoclinic
_space_group_IT_number 14
_space_group_name_Hall '-P 2yn'
_space_group_name_H-M_alt 'P 1 21/n 1'
_atom_sites_solution_hydrogens geom
_audit_creation_date 2024-04-17
_audit_creation_method
;
Olex2 1.5
(compiled 2024.02.16 svn.r378c4104 for OlexSys, GUI svn.r6928)
;
_audit_update_record
;
2024-05-03 deposited with the CCDC.	2024-09-23 downloaded from the CCDC.
;
_cell_angle_alpha 90
_cell_angle_beta 94.209(2)
_cell_angle_gamma 90
_cell_formula_units_Z 4
_cell_length_a 8.12310(10)
_cell_length_b 9.1098(2)
_cell_length_c 19.3288(3)
_cell_measurement_reflns_used 6723
_cell_measurement_temperature 266.5(3)
_cell_measurement_theta_max 76.8350
_cell_measurement_theta_min 4.5520
_cell_volume 1426.47(4)
_computing_cell_refinement 'CrysAlisPro 1.171.42.49 (Rigaku OD, 2022)'
_computing_data_collection 'CrysAlisPro 1.171.42.49 (Rigaku OD, 2022)'
_computing_data_reduction 'CrysAlisPro 1.171.42.49 (Rigaku OD, 2022)'
_computing_molecular_graphics 'Olex2 1.5 (Dolomanov et al., 2009)'
_computing_publication_material 'Olex2 1.5 (Dolomanov et al., 2009)'
_computing_structure_refinement 'SHELXL 2018/3 (Sheldrick, 2015)'
_computing_structure_solution 'SHELXT 2018/2 (Sheldrick, 2018)'
_diffrn_ambient_temperature 266.15
_diffrn_detector_area_resol_mean 10.0000
_diffrn_detector_type HyPix
_diffrn_measured_fraction_theta_full 1.000
_diffrn_measured_fraction_theta_max 0.950
_diffrn_measurement_details
;
List of Runs (angles in degrees, time in seconds):

  # Type    Start    End  Width  t~exp~   \w     \q     \k     \f   Frames
#--------------------------------------------------------------------------
  1  \w    -26.00  23.00   0.50    0.10    --   47.90 -19.00   0.00   98
  2  \w    -26.00  23.00   0.50    0.10    --   47.90 -19.00 -30.00   98
  3  \w    -26.00  23.00   0.50    0.10    --   47.90 -19.00 -60.00   98
  4  \w    105.00 178.00   0.50    0.20    --  111.36  94.00 103.00  146
  5  \w     40.00  72.00   0.50    0.20    --  111.36 -61.00  60.00   64
  6  \w     40.00  72.00   0.50    0.20    --  111.36 -61.00 120.00   64
  7  \w     40.00  72.00   0.50    0.20    --  111.36 -61.00 150.00   64
  8  \w     41.00  72.00   0.50    0.20    --  111.36 -61.00  30.00   62
  9  \w     40.00  72.00   0.50    0.20    --  111.36 -61.00   0.00   64
 10  \w     40.00  71.00   0.50    0.20    --  111.36 -61.00 -90.00   62
 11  \w     40.00  72.00   0.50    0.20    --  111.36 -61.00-120.00   64
 12  \w     40.00  65.00   0.50    0.20    --  111.36 -61.00-150.00   50
 13  \w     41.00  70.00   0.50    0.20    --  111.36 -61.00-180.00   58
 14  \w    -13.00  79.00   0.50    0.10    --   47.90 -94.00  -7.00  184
 15  \w     42.00 111.00   0.50    0.20    --  111.36-125.00  90.00  138
 16  \w     40.00 105.00   0.50    0.20    --  111.36 -94.00  -7.00  130
 17  \w    -78.00  25.00   0.50    0.10    --  -47.90  94.00 103.00  206
 18  \w    -80.00 -19.00   0.50    0.20    --  -91.75  94.00 103.00  122
 19  \w    -85.00 -22.00   0.50    0.20    --  -91.75 125.00  30.00  126
 20  \w    -72.00 -19.00   0.50    0.20    --  -91.75  61.00 -90.00  106
 21  \w    -72.00 -19.00   0.50    0.20    --  -91.75  61.00-180.00  106
 22  \w    -50.00 -20.00   0.50    0.20    --  -91.75  45.00-180.00   60
 23  \w    -50.00 -20.00   0.50    0.20    --  -91.75  45.00-120.00   60
 24  \w    -23.00  28.00   0.50    0.10    --  -47.90  19.00-150.00  102
 25  \w    -23.00  28.00   0.50    0.10    --  -47.90  19.00-180.00  102
 26  \w    -50.00 -20.00   0.50    0.20    --  -91.75  45.00 -30.00   60
 27  \w    -50.00 -20.00   0.50    0.20    --  -91.75  45.00  30.00   60
 28  \w    -50.00 -20.00   0.50    0.20    --  -91.75  45.00  60.00   60
 29  \w   -163.00 -83.00   0.50    0.20    --  -91.75 -94.00  -7.00  160
;
_diffrn_measurement_device 'four-circle diffractometer'
_diffrn_measurement_device_type 'XtaLAB Synergy, Dualflex, HyPix'
_diffrn_measurement_method '\w scans'
_diffrn_radiation_type CuK\a
_diffrn_radiation_wavelength 1.54184
_diffrn_reflns_av_R_equivalents 0.0270
_diffrn_reflns_av_unetI/netI 0.0195
_diffrn_reflns_Laue_measured_fraction_full 1.000
_diffrn_reflns_Laue_measured_fraction_max 0.950
_diffrn_reflns_limit_h_max 10
_diffrn_reflns_limit_h_min -7
_diffrn_reflns_limit_k_max 11
_diffrn_reflns_limit_k_min -10
_diffrn_reflns_limit_l_max 24
_diffrn_reflns_limit_l_min -24
_diffrn_reflns_number 14058
_diffrn_reflns_point_group_measured_fraction_full 1.000
_diffrn_reflns_point_group_measured_fraction_max 0.950
_diffrn_reflns_theta_full 67.684
_diffrn_reflns_theta_max 78.645
_diffrn_reflns_theta_min 4.588
_exptl_absorpt_coefficient_mu 0.626
_exptl_absorpt_correction_T_max 1.000
_exptl_absorpt_correction_T_min 0.412
_exptl_absorpt_correction_type gaussian
_exptl_absorpt_process_details
;
CrysAlisPro 1.171.42.49 (Rigaku Oxford Diffraction, 2022)
Numerical absorption correction based on gaussian integration over
a multifaceted crystal model
Empirical absorption correction using spherical harmonics,
implemented in SCALE3 ABSPACK scaling algorithm.
;
_exptl_crystal_colour brown
_exptl_crystal_colour_primary brown
_exptl_crystal_density_diffrn 1.198
_exptl_crystal_density_meas ?
_exptl_crystal_description prismatic
_exptl_crystal_F_000 552
_exptl_crystal_size_max 0.43
_exptl_crystal_size_mid 0.2
_exptl_crystal_size_min 0.11
_refine_diff_density_max 0.137
_refine_diff_density_min -0.146
_refine_diff_density_rms 0.027
_refine_ls_extinction_coef 0.0035(6)
_refine_ls_extinction_expression Fc^*^=kFc[1+0.001xFc^2^\l^3^/sin(2\q)]^-1/4^
_refine_ls_extinction_method 'SHELXL-2018/3 (Sheldrick 2018)'
_refine_ls_goodness_of_fit_ref 1.113
_refine_ls_hydrogen_treatment constr
_refine_ls_matrix_type full
_refine_ls_number_parameters 177
_refine_ls_number_reflns 2929
_refine_ls_number_restraints 0
_refine_ls_restrained_S_all 1.113
_refine_ls_R_factor_all 0.0520
_refine_ls_R_factor_gt 0.0442
_refine_ls_shift/su_max 0.000
_refine_ls_shift/su_mean 0.000
_refine_ls_structure_factor_coef Fsqd
_refine_ls_weighting_details 'w=1/[\s^2^(Fo^2^)+(0.0582P)^2^+0.1637P] where P=(Fo^2^+2Fc^2^)/3'
_refine_ls_weighting_scheme calc
_refine_ls_wR_factor_gt 0.1274
_refine_ls_wR_factor_ref 0.1330
_reflns_Friedel_coverage 0.000
_reflns_number_gt 2357
_reflns_number_total 2929
_reflns_threshold_expression 'I > 2\s(I)'
_cod_data_source_file d4md00558a2.cif
_cod_data_source_block c5724_benzino_bg25
_cod_depositor_comments
;
The following automatic conversions were performed:

data item '_chemical_melting_point' value 'not measured' was changed
to '?' -- the value is undefined or not given.

data item '_exptl_crystal_density_meas' value 'not measured' was
changed to '?' -- the value is perceived as not measured.

Automatic conversion script
Id: cif_fix_values 8170 2020-07-09 18:12:32Z antanas 
;
_cod_database_code 7249392
_shelx_shelxl_version_number 2018/3
_shelx_space_group_comment
;
The symmetry employed for this shelxl refinement is uniquely defined
by the following loop, which should always be used as a source of
symmetry information in preference to the above space-group names.
They are only intended as comments.
;
_shelx_estimated_absorpt_t_max 0.934
_shelx_estimated_absorpt_t_min 0.775
_olex2_refinement_description
;
1.a Ternary CH refined with riding coordinates:
 C00E(H00E), C00G(H00G)
1.b Aromatic/amide H refined with riding coordinates:
 C007(H007), C008(H008), C009(H009), C00C(H00C), C00D(H00D)
1.c Idealised Me refined as rotating group:
 C00F(H00A,H00B,H00F), C00H(H00H,H00I,H00J), C00I(H00K,H00L,H00M), C00J(H00N,
 H00O,H00P)
;
_olex2_submission_special_instructions 'No special instructions were received'
_oxdiff_exptl_absorpt_empirical_details
;
Empirical correction (ABSPACK) includes:
- Absorption correction using spherical harmonics
- Frame scaling
;

loop_
_space_group_symop_operation_xyz
'x, y, z'
'-x+1/2, y+1/2, -z+1/2'
'-x, -y, -z'
'x-1/2, -y-1/2, z-1/2'

loop_
_atom_site_label
_atom_site_type_symbol
_atom_site_fract_x
_atom_site_fract_y
_atom_site_fract_z
_atom_site_U_iso_or_equiv
_atom_site_adp_type
_atom_site_occupancy
_atom_site_site_symmetry_order
_atom_site_calc_flag
_atom_site_refinement_flags_posn
_atom_site_refinement_flags_adp
_atom_site_refinement_flags_occupancy
_atom_site_disorder_assembly
_atom_site_disorder_group
O001 O 0.67642(15) 0.83108(13) 0.50651(7) 0.0866(4) Uani 1 1 d . . . . .
O002 O 0.24760(12) 0.48441(15) 0.36272(7) 0.0885(4) Uani 1 1 d . . . . .
N003 N 0.79761(14) 0.22555(14) 0.34653(7) 0.0681(4) Uani 1 1 d . . . . .
C004 C 0.52663(15) 0.52184(14) 0.40280(6) 0.0508(3) Uani 1 1 d . . . . .
C005 C 0.63820(15) 0.61498(14) 0.43972(6) 0.0522(3) Uani 1 1 d . . . . .
C006 C 0.74563(15) 0.35239(15) 0.37606(6) 0.0523(3) Uani 1 1 d . . . . .
C007 C 0.57820(15) 0.39438(15) 0.37265(7) 0.0549(3) Uani 1 1 d . . . . .
H007 H 0.500085 0.334177 0.349315 0.066 Uiso 1 1 calc R U . . .
C008 C 0.80383(16) 0.57523(16) 0.44280(7) 0.0579(3) Uani 1 1 d . . . . .
H008 H 0.881134 0.635589 0.466541 0.069 Uiso 1 1 calc R U . . .
C009 C 0.85691(15) 0.45015(16) 0.41204(7) 0.0575(3) Uani 1 1 d . . . . .
H009 H 0.969186 0.428892 0.414877 0.069 Uiso 1 1 calc R U . . .
C00A C 0.58303(19) 0.74903(16) 0.47253(8) 0.0622(4) Uani 1 1 d . . . . .
C00B C 0.34836(16) 0.56100(17) 0.39532(8) 0.0618(4) Uani 1 1 d . . . . .
C00C C 0.29870(19) 0.69751(18) 0.42790(9) 0.0718(4) Uani 1 1 d . . . . .
H00C H 0.187883 0.724123 0.423885 0.086 Uiso 1 1 calc R U . . .
C00D C 0.4053(2) 0.78430(18) 0.46278(9) 0.0726(4) Uani 1 1 d . . . . .
H00D H 0.367258 0.870511 0.481839 0.087 Uiso 1 1 calc R U . . .
C00E C 0.68703(19) 0.12884(17) 0.30350(8) 0.0656(4) Uani 1 1 d . . . . .
H00E H 0.758652 0.051695 0.287057 0.079 Uiso 1 1 calc R U . . .
C00F C 0.5604(2) 0.0483(2) 0.34404(11) 0.0887(5) Uani 1 1 d . . . . .
H00A H 0.616106 -0.003293 0.382235 0.133 Uiso 1 1 calc R U . . .
H00B H 0.500721 -0.020392 0.314066 0.133 Uiso 1 1 calc R U . . .
H00F H 0.484858 0.117996 0.361324 0.133 Uiso 1 1 calc R U . . .
C00G C 0.9712(2) 0.1761(2) 0.35734(11) 0.0911(6) Uani 1 1 d . . . . .
H00G H 1.029575 0.248547 0.387528 0.109 Uiso 1 1 calc R U . . .
C00H C 0.6120(3) 0.2030(2) 0.23814(9) 0.0906(6) Uani 1 1 d . . . . .
H00H H 0.537898 0.279007 0.250564 0.136 Uiso 1 1 calc R U . . .
H00I H 0.552559 0.131759 0.209494 0.136 Uiso 1 1 calc R U . . .
H00J H 0.698319 0.244933 0.213093 0.136 Uiso 1 1 calc R U . . .
C00I C 1.0553(3) 0.1730(3) 0.29059(16) 0.1342(10) Uani 1 1 d . . . . .
H00K H 0.996934 0.107815 0.258410 0.201 Uiso 1 1 calc R U . . .
H00L H 1.166822 0.139314 0.299534 0.201 Uiso 1 1 calc R U . . .
H00M H 1.055895 0.270052 0.271216 0.201 Uiso 1 1 calc R U . . .
C00J C 0.9844(3) 0.0301(3) 0.39481(14) 0.1284(9) Uani 1 1 d . . . . .
H00N H 0.925796 0.035195 0.436108 0.193 Uiso 1 1 calc R U . . .
H00O H 1.098427 0.008219 0.407062 0.193 Uiso 1 1 calc R U . . .
H00P H 0.937315 -0.045645 0.365027 0.193 Uiso 1 1 calc R U . . .

loop_
_atom_site_aniso_label
_atom_site_aniso_U_11
_atom_site_aniso_U_22
_atom_site_aniso_U_33
_atom_site_aniso_U_23
_atom_site_aniso_U_13
_atom_site_aniso_U_12
O001 0.0908(8) 0.0668(7) 0.1016(9) -0.0279(6) 0.0030(6) -0.0041(6)
O002 0.0514(5) 0.0916(9) 0.1212(10) -0.0242(7) -0.0032(6) -0.0011(6)
N003 0.0591(7) 0.0637(8) 0.0806(8) -0.0215(6) -0.0009(6) 0.0077(6)
C004 0.0505(6) 0.0510(7) 0.0515(6) 0.0018(5) 0.0074(5) -0.0001(5)
C005 0.0557(7) 0.0492(7) 0.0523(6) 0.0009(5) 0.0081(5) -0.0017(5)
C006 0.0542(7) 0.0517(7) 0.0510(6) -0.0026(5) 0.0047(5) 0.0019(5)
C007 0.0511(7) 0.0553(8) 0.0580(7) -0.0060(6) 0.0014(5) -0.0032(6)
C008 0.0542(7) 0.0581(8) 0.0611(7) -0.0051(6) 0.0023(6) -0.0065(6)
C009 0.0476(6) 0.0612(8) 0.0638(7) -0.0034(6) 0.0045(5) 0.0003(6)
C00A 0.0723(8) 0.0513(8) 0.0638(8) -0.0029(6) 0.0107(6) -0.0008(7)
C00B 0.0528(7) 0.0618(9) 0.0713(8) 0.0008(7) 0.0087(6) 0.0011(6)
C00C 0.0600(8) 0.0690(10) 0.0878(10) 0.0017(8) 0.0141(7) 0.0125(7)
C00D 0.0777(10) 0.0577(9) 0.0841(10) -0.0047(8) 0.0182(8) 0.0131(8)
C00E 0.0719(9) 0.0571(8) 0.0672(8) -0.0128(7) 0.0002(7) 0.0026(7)
C00F 0.0859(11) 0.0713(11) 0.1087(14) 0.0033(10) 0.0058(10) -0.0084(9)
C00G 0.0638(9) 0.0796(12) 0.1278(15) -0.0428(11) -0.0078(9) 0.0156(9)
C00H 0.1095(14) 0.0956(14) 0.0648(9) -0.0118(9) -0.0072(9) 0.0100(11)
C00I 0.0847(13) 0.134(2) 0.191(3) -0.007(2) 0.0555(16) 0.0173(14)
C00J 0.1183(17) 0.133(2) 0.1271(18) -0.0061(16) -0.0350(14) 0.0533(16)

loop_
_atom_type_symbol
_atom_type_description
_atom_type_scat_dispersion_real
_atom_type_scat_dispersion_imag
_atom_type_scat_source
C C 0.0181 0.0091 'International Tables Vol C Tables 4.2.6.8 and 6.1.1.4'
H H 0.0000 0.0000 'International Tables Vol C Tables 4.2.6.8 and 6.1.1.4'
N N 0.0311 0.0180 'International Tables Vol C Tables 4.2.6.8 and 6.1.1.4'
O O 0.0492 0.0322 'International Tables Vol C Tables 4.2.6.8 and 6.1.1.4'

loop_
_exptl_crystal_face_index_h
_exptl_crystal_face_index_k
_exptl_crystal_face_index_l
_exptl_crystal_face_perp_dist
5 1 1 0.1856
-5 -1 -1 0.2032
0 -2 5 0.0866
0 2 -5 0.0966
0 4 5 0.0634
0 -4 -5 0.0431
-3 1 5 0.2086
-4 0 -5 0.1964
1 1 0 0.1607

loop_
_geom_angle_atom_site_label_1
_geom_angle_atom_site_label_2
_geom_angle_atom_site_label_3
_geom_angle
_geom_angle_site_symmetry_1
_geom_angle_site_symmetry_3
_geom_angle_publ_flag
C006 N003 C00E 123.15(11) . . ?
C006 N003 C00G 121.18(12) . . ?
C00E N003 C00G 115.66(12) . . ?
C005 C004 C00B 119.59(12) . . ?
C007 C004 C005 121.42(11) . . ?
C007 C004 C00B 118.99(12) . . ?
C004 C005 C00A 121.36(12) . . ?
C008 C005 C004 116.92(12) . . ?
C008 C005 C00A 121.71(12) . . ?
N003 C006 C007 122.38(12) . . ?
N003 C006 C009 122.05(12) . . ?
C007 C006 C009 115.57(12) . . ?
C004 C007 C006 122.08(12) . . ?
C004 C007 H007 119.0 . . ?
C006 C007 H007 119.0 . . ?
C005 C008 H008 118.9 . . ?
C009 C008 C005 122.18(12) . . ?
C009 C008 H008 118.9 . . ?
C006 C009 H009 119.1 . . ?
C008 C009 C006 121.80(12) . . ?
C008 C009 H009 119.1 . . ?
O001 C00A C005 123.12(14) . . ?
O001 C00A C00D 119.87(14) . . ?
C005 C00A C00D 117.02(13) . . ?
O002 C00B C004 121.74(14) . . ?
O002 C00B C00C 120.94(13) . . ?
C00C C00B C004 117.31(13) . . ?
C00B C00C H00C 118.8 . . ?
C00D C00C C00B 122.48(14) . . ?
C00D C00C H00C 118.8 . . ?
C00A C00D H00D 118.9 . . ?
C00C C00D C00A 122.21(14) . . ?
C00C C00D H00D 118.9 . . ?
N003 C00E H00E 105.1 . . ?
N003 C00E C00F 113.82(13) . . ?
N003 C00E C00H 113.24(14) . . ?
C00F C00E H00E 105.1 . . ?
C00H C00E H00E 105.1 . . ?
C00H C00E C00F 113.35(15) . . ?
C00E C00F H00A 109.5 . . ?
C00E C00F H00B 109.5 . . ?
C00E C00F H00F 109.5 . . ?
H00A C00F H00B 109.5 . . ?
H00A C00F H00F 109.5 . . ?
H00B C00F H00F 109.5 . . ?
N003 C00G H00G 107.0 . . ?
N003 C00G C00I 111.87(18) . . ?
N003 C00G C00J 111.59(17) . . ?
C00I C00G H00G 107.0 . . ?
C00I C00G C00J 111.94(18) . . ?
C00J C00G H00G 107.0 . . ?
C00E C00H H00H 109.5 . . ?
C00E C00H H00I 109.5 . . ?
C00E C00H H00J 109.5 . . ?
H00H C00H H00I 109.5 . . ?
H00H C00H H00J 109.5 . . ?
H00I C00H H00J 109.5 . . ?
C00G C00I H00K 109.5 . . ?
C00G C00I H00L 109.5 . . ?
C00G C00I H00M 109.5 . . ?
H00K C00I H00L 109.5 . . ?
H00K C00I H00M 109.5 . . ?
H00L C00I H00M 109.5 . . ?
C00G C00J H00N 109.5 . . ?
C00G C00J H00O 109.5 . . ?
C00G C00J H00P 109.5 . . ?
H00N C00J H00O 109.5 . . ?
H00N C00J H00P 109.5 . . ?
H00O C00J H00P 109.5 . . ?

loop_
_geom_bond_atom_site_label_1
_geom_bond_atom_site_label_2
_geom_bond_distance
_geom_bond_site_symmetry_2
_geom_bond_publ_flag
O001 C00A 1.2217(18) . ?
O002 C00B 1.2158(18) . ?
N003 C006 1.3691(17) . ?
N003 C00E 1.4715(18) . ?
N003 C00G 1.4808(19) . ?
C004 C005 1.3984(18) . ?
C004 C007 1.3781(18) . ?
C004 C00B 1.4881(18) . ?
C005 C008 1.3903(18) . ?
C005 C00A 1.4615(19) . ?
C006 C007 1.4097(17) . ?
C006 C009 1.4148(18) . ?
C007 H007 0.9300 . ?
C008 H008 0.9300 . ?
C008 C009 1.3695(19) . ?
C009 H009 0.9300 . ?
C00A C00D 1.477(2) . ?
C00B C00C 1.464(2) . ?
C00C H00C 0.9300 . ?
C00C C00D 1.321(2) . ?
C00D H00D 0.9300 . ?
C00E H00E 0.9800 . ?
C00E C00F 1.526(2) . ?
C00E C00H 1.520(2) . ?
C00F H00A 0.9600 . ?
C00F H00B 0.9600 . ?
C00F H00F 0.9600 . ?
C00G H00G 0.9800 . ?
C00G C00I 1.504(3) . ?
C00G C00J 1.514(3) . ?
C00H H00H 0.9600 . ?
C00H H00I 0.9600 . ?
C00H H00J 0.9600 . ?
C00I H00K 0.9600 . ?
C00I H00L 0.9600 . ?
C00I H00M 0.9600 . ?
C00J H00N 0.9600 . ?
C00J H00O 0.9600 . ?
C00J H00P 0.9600 . ?

loop_
_geom_torsion_atom_site_label_1
_geom_torsion_atom_site_label_2
_geom_torsion_atom_site_label_3
_geom_torsion_atom_site_label_4
_geom_torsion
_geom_torsion_site_symmetry_1
_geom_torsion_site_symmetry_2
_geom_torsion_site_symmetry_3
_geom_torsion_site_symmetry_4
_geom_torsion_publ_flag
O001 C00A C00D C00C -178.38(16) . . . . ?
O002 C00B C00C C00D -178.97(16) . . . . ?
N003 C006 C007 C004 179.64(12) . . . . ?
N003 C006 C009 C008 -178.51(13) . . . . ?
C004 C005 C008 C009 -0.7(2) . . . . ?
C004 C005 C00A O001 178.23(14) . . . . ?
C004 C005 C00A C00D -2.2(2) . . . . ?
C004 C00B C00C C00D 0.0(2) . . . . ?
C005 C004 C007 C006 -1.3(2) . . . . ?
C005 C004 C00B O002 178.79(14) . . . . ?
C005 C004 C00B C00C -0.18(19) . . . . ?
C005 C008 C009 C006 -1.0(2) . . . . ?
C005 C00A C00D C00C 2.0(2) . . . . ?
C006 N003 C00E C00F -69.42(19) . . . . ?
C006 N003 C00E C00H 61.98(19) . . . . ?
C006 N003 C00G C00I -116.45(18) . . . . ?
C006 N003 C00G C00J 117.27(18) . . . . ?
C007 C004 C005 C008 1.85(19) . . . . ?
C007 C004 C005 C00A -179.10(12) . . . . ?
C007 C004 C00B O002 -0.8(2) . . . . ?
C007 C004 C00B C00C -179.79(12) . . . . ?
C007 C006 C009 C008 1.5(2) . . . . ?
C008 C005 C00A O001 -2.8(2) . . . . ?
C008 C005 C00A C00D 176.85(13) . . . . ?
C009 C006 C007 C004 -0.39(19) . . . . ?
C00A C005 C008 C009 -179.76(13) . . . . ?
C00B C004 C005 C008 -177.75(12) . . . . ?
C00B C004 C005 C00A 1.30(19) . . . . ?
C00B C004 C007 C006 178.29(12) . . . . ?
C00B C00C C00D C00A -1.0(3) . . . . ?
C00E N003 C006 C007 5.7(2) . . . . ?
C00E N003 C006 C009 -174.25(13) . . . . ?
C00E N003 C00G C00I 64.5(2) . . . . ?
C00E N003 C00G C00J -61.8(2) . . . . ?
C00G N003 C006 C007 -173.29(15) . . . . ?
C00G N003 C006 C009 6.7(2) . . . . ?
C00G N003 C00E C00F 109.64(18) . . . . ?
C00G N003 C00E C00H -118.97(17) . . . . ?
